data_2229437
loop_
_publ_author_name
'Kwong, Huey Chong'
'Rahman, Mohamad Zaki Ab.'
'Mohamed Tahir, Mohamed Ibrahim'
'Silong, Sidik'

_publ_section_title
;
 4-Hexyloxybenzamide
;
_journal_coeditor_code KP2300
_journal_issue 3
_journal_name_full 'Acta Crystallographica Section E'
_journal_page_first o612
_journal_paper_doi 10.1107/S1600536811003096
_journal_volume 67
_journal_year 2011
_chemical_formula_iupac 'C13 H19 N1 O2'
_chemical_formula_moiety 'C13 H19 N1 O2'
_chemical_formula_sum 'C13 H19 N O2'
_chemical_formula_weight 221.30
_chemical_name_systematic
;
4-Hexyloxybenzamide
;
_space_group_IT_number 14
_symmetry_cell_setting monoclinic
_symmetry_space_group_name_Hall '-P 2yn'
_symmetry_space_group_name_H-M 'P 1 21/n 1'
_atom_sites_solution_hydrogens geom
_atom_sites_solution_primary direct
_cell_angle_alpha 90
_cell_angle_beta 91.4702(16)
_cell_angle_gamma 90
_cell_formula_units_Z 4
_cell_length_a 12.5507(2)
_cell_length_b 5.16441(9)
_cell_length_c 18.9322(3)
_cell_measurement_reflns_used 8720
_cell_measurement_temperature 150
_cell_measurement_theta_max 70.8427
_cell_measurement_theta_min 3.5198
_cell_volume 1226.72(3)
_computing_cell_refinement 'CrysAlis RED (Oxford Diffraction, 2006)'
_computing_data_collection 'CrysAlis CCD (Oxford Diffraction, 2006)'
_computing_data_reduction 'CrysAlis RED (Oxford Diffraction, 2006)'
_computing_molecular_graphics 'Mercury (Macrae <i>et al.</i>, 2006)'
_computing_publication_material 'CRYSTALS (Betteridge <i>et al.</i>, 2003)'
_computing_structure_refinement 'CRYSTALS (Betteridge <i>et al.</i>, 2003)'
_computing_structure_solution 'SIR92 (Altomare <i>et al.</i>, 1994)'
_diffrn_ambient_temperature 150
_diffrn_measured_fraction_theta_full 0.997
_diffrn_measured_fraction_theta_max 0.992
_diffrn_measurement_device Area
_diffrn_measurement_device_type 'Oxford Diffraction Gemini E'
_diffrn_measurement_method \w/2\q
_diffrn_radiation_monochromator graphite
_diffrn_radiation_source 'sealed x-ray tube'
_diffrn_radiation_type 'Cu K\a'
_diffrn_radiation_wavelength 1.54184
_diffrn_reflns_av_R_equivalents 0.018
_diffrn_reflns_limit_h_max 13
_diffrn_reflns_limit_h_min -15
_diffrn_reflns_limit_k_max 6
_diffrn_reflns_limit_k_min -6
_diffrn_reflns_limit_l_max 23
_diffrn_reflns_limit_l_min -21
_diffrn_reflns_number 13258
_diffrn_reflns_theta_full 69.560
_diffrn_reflns_theta_max 70.980
_diffrn_reflns_theta_min 4.177
_diffrn_standards_decay_% 0
_diffrn_standards_interval_count 0
_diffrn_standards_interval_time 0
_diffrn_standards_number 0
_exptl_absorpt_coefficient_mu 0.640
_exptl_absorpt_correction_T_max 1.0000
_exptl_absorpt_correction_T_min 0.89422
_exptl_absorpt_correction_type multi-scan
_exptl_absorpt_process_details
;
(CrysAlis PRO: Oxford Diffraction, 2006)
;
_exptl_crystal_colour colourless
_exptl_crystal_density_diffrn 1.198
_exptl_crystal_density_method 'not measured'
_exptl_crystal_description needle-like
_exptl_crystal_F_000 480
_exptl_crystal_size_max 0.314
_exptl_crystal_size_mid 0.075
_exptl_crystal_size_min 0.046
_refine_diff_density_max 0.18
_refine_diff_density_min -0.18
_refine_ls_extinction_method None
_refine_ls_goodness_of_fit_ref 1.0093
_refine_ls_hydrogen_treatment constr
_refine_ls_matrix_type full
_refine_ls_number_parameters 145
_refine_ls_number_reflns 2101
_refine_ls_number_restraints 0
_refine_ls_R_factor_all 0.0394
_refine_ls_R_factor_gt 0.0369
_refine_ls_shift/su_max 0.0002608
_refine_ls_shift/su_mean 0.0000241
_refine_ls_structure_factor_coef Fsqd
_refine_ls_weighting_details
;
Method= Modified Sheldrick
w=1/[\s^2^(F^2^) + (0.05P)^2^ + 0.41P], where P=[max(Fo^2^,0) + 2Fc^2^]/3
;
_refine_ls_weighting_scheme calc
_refine_ls_wR_factor_all 0.0983
_refine_ls_wR_factor_gt 0.0960
_refine_ls_wR_factor_ref 0.0947
_reflns_number_gt 2165
_reflns_number_total 2355
_reflns_threshold_expression I>2\s(I)
_cod_data_source_file kp2300.cif
_cod_data_source_block I
_cod_original_cell_volume 1226.72(4)
_cod_original_sg_symbol_Hall '-P 2yn '
_cod_original_sg_symbol_H-M 'P 21/n'
_cod_original_formula_sum 'C13 H19 N1 O2'
_cod_database_code 2229437
_cod_database_fobs_code 2229437

loop_
_symmetry_equiv_pos_as_xyz
x,y,z
-x,-y,-z
-x+1/2,y+1/2,-z+1/2
x+1/2,-y+1/2,z+1/2

loop_
_atom_site_type_symbol
_atom_site_label
_atom_site_fract_x
_atom_site_fract_y
_atom_site_fract_z
_atom_site_U_iso_or_equiv
_atom_site_adp_type
_atom_site_occupancy
_atom_site_disorder_assembly
_atom_site_disorder_group
O O1 0.50007(7) 0.75339(18) 0.27977(5) 0.0339 Uani 1.0000 . .
C C2 0.40797(9) 0.7236(2) 0.31525(6) 0.0276 Uani 1.0000 . .
C C3 0.40594(10) 0.5166(2) 0.36254(7) 0.0327 Uani 1.0000 . .
C C4 0.31610(10) 0.4686(2) 0.40089(6) 0.0302 Uani 1.0000 . .
C C5 0.22742(9) 0.6304(2) 0.39492(6) 0.0258 Uani 1.0000 . .
C C6 0.23026(10) 0.8374(2) 0.34797(6) 0.0283 Uani 1.0000 . .
C C7 0.31893(10) 0.8824(2) 0.30718(6) 0.0292 Uani 1.0000 . .
C C8 0.13215(9) 0.5718(2) 0.43773(6) 0.0265 Uani 1.0000 . .
O O9 0.11152(7) 0.34604(16) 0.45547(5) 0.0322 Uani 1.0000 . .
N N10 0.07033(9) 0.7708(2) 0.45501(6) 0.0326 Uani 1.0000 . .
C C11 0.50247(10) 0.9496(3) 0.22591(7) 0.0334 Uani 1.0000 . .
C C12 0.61157(10) 0.9498(2) 0.19414(7) 0.0337 Uani 1.0000 . .
C C13 0.64375(10) 0.6928(2) 0.16146(7) 0.0321 Uani 1.0000 . .
C C14 0.74928(10) 0.7091(2) 0.12345(7) 0.0314 Uani 1.0000 . .
C C15 0.78664(10) 0.4500(3) 0.09497(7) 0.0339 Uani 1.0000 . .
C C16 0.89010(11) 0.4699(3) 0.05528(7) 0.0392 Uani 1.0000 . .
H H31 0.4688 0.4087 0.3672 0.0424 Uiso 1.0000 . .
H H41 0.3139 0.3171 0.4318 0.0397 Uiso 1.0000 . .
H H61 0.1691 0.9533 0.3429 0.0368 Uiso 1.0000 . .
H H71 0.3177 1.0309 0.2744 0.0385 Uiso 1.0000 . .
H H112 0.4882 1.1252 0.2475 0.0433 Uiso 1.0000 . .
H H111 0.4461 0.9082 0.1885 0.0424 Uiso 1.0000 . .
H H122 0.6652 1.0029 0.2319 0.0438 Uiso 1.0000 . .
H H121 0.6111 1.0874 0.1576 0.0426 Uiso 1.0000 . .
H H131 0.6479 0.5555 0.1986 0.0402 Uiso 1.0000 . .
H H132 0.5859 0.6413 0.1263 0.0417 Uiso 1.0000 . .
H H141 0.8049 0.7782 0.1575 0.0417 Uiso 1.0000 . .
H H142 0.7433 0.8391 0.0847 0.0407 Uiso 1.0000 . .
H H151 0.7949 0.3232 0.1343 0.0435 Uiso 1.0000 . .
H H152 0.7299 0.3781 0.0628 0.0445 Uiso 1.0000 . .
H H162 0.9124 0.2983 0.0389 0.0627 Uiso 1.0000 . .
H H163 0.9472 0.5385 0.0870 0.0619 Uiso 1.0000 . .
H H161 0.8823 0.5875 0.0142 0.0630 Uiso 1.0000 . .
H H101 0.0938 0.9339 0.4498 0.0433 Uiso 1.0000 . .
H H102 0.0124 0.7437 0.4808 0.0432 Uiso 1.0000 . .

loop_
_atom_site_aniso_label
_atom_site_aniso_U_11
_atom_site_aniso_U_22
_atom_site_aniso_U_33
_atom_site_aniso_U_12
_atom_site_aniso_U_13
_atom_site_aniso_U_23
O1 0.0292(4) 0.0377(5) 0.0350(5) 0.0032(4) 0.0051(4) 0.0078(4)
C2 0.0281(6) 0.0268(6) 0.0279(6) -0.0015(5) 0.0011(4) -0.0021(5)
C3 0.0319(6) 0.0296(6) 0.0365(7) 0.0059(5) 0.0000(5) 0.0042(5)
C4 0.0367(7) 0.0238(6) 0.0300(6) 0.0010(5) 0.0007(5) 0.0046(5)
C5 0.0312(6) 0.0199(5) 0.0264(5) -0.0024(4) 0.0004(4) -0.0026(4)
C6 0.0317(6) 0.0209(6) 0.0325(6) 0.0024(5) 0.0019(5) 0.0006(5)
C7 0.0346(6) 0.0220(6) 0.0311(6) -0.0002(5) 0.0029(5) 0.0039(5)
C8 0.0331(6) 0.0216(6) 0.0248(5) -0.0019(5) 0.0001(5) -0.0006(4)
O9 0.0390(5) 0.0201(4) 0.0378(5) -0.0009(3) 0.0095(4) 0.0028(3)
N10 0.0382(6) 0.0204(5) 0.0399(6) -0.0006(4) 0.0136(5) 0.0011(4)
C11 0.0356(7) 0.0278(6) 0.0373(7) 0.0011(5) 0.0070(5) 0.0042(5)
C12 0.0353(7) 0.0279(6) 0.0382(7) -0.0037(5) 0.0071(5) 0.0001(5)
C13 0.0316(6) 0.0277(6) 0.0370(7) -0.0031(5) 0.0030(5) -0.0013(5)
C14 0.0335(6) 0.0271(6) 0.0335(6) -0.0027(5) 0.0024(5) -0.0002(5)
C15 0.0335(7) 0.0292(7) 0.0391(7) -0.0018(5) 0.0013(5) -0.0039(5)
C16 0.0368(7) 0.0393(8) 0.0415(7) 0.0014(6) 0.0031(6) -0.0071(6)

loop_
_atom_type_symbol
_atom_type_scat_dispersion_real
_atom_type_scat_dispersion_imag
_atom_type_scat_source
C 0.0181 0.0091 'International Tables Vol C 4.2.6.8 and 6.1.1.4'
H 0.0000 0.0000 'International Tables Vol C 4.2.6.8 and 6.1.1.4'
N 0.0311 0.0180 'International Tables Vol C 4.2.6.8 and 6.1.1.4'
O 0.0492 0.0322 'International Tables Vol C 4.2.6.8 and 6.1.1.4'

loop_
_geom_angle_atom_site_label_1
_geom_angle_atom_site_label_2
_geom_angle_atom_site_label_3
_geom_angle_site_symmetry_1
_geom_angle_site_symmetry_2
_geom_angle_site_symmetry_3
_geom_angle
_geom_angle_publ_flag
C2 O1 C11 . . . 117.58(9) ?
O1 C2 C3 . . . 115.66(11) ?
O1 C2 C7 . . . 124.71(11) no
C3 C2 C7 . . . 119.63(11) ?
C2 C3 C4 . . . 120.28(11) ?
C2 C3 H31 . . . 118.1 no
C4 C3 H31 . . . 121.6 no
C3 C4 C5 . . . 120.75(11) ?
C3 C4 H41 . . . 119.7 no
C5 C4 H41 . . . 119.5 no
C4 C5 C6 . . . 118.62(11) ?
C4 C5 C8 . . . 118.89(10) ?
C6 C5 C8 . . . 122.47(11) ?
C5 C6 C7 . . . 121.16(11) ?
C5 C6 H61 . . . 120.1 no
C7 C6 H61 . . . 118.8 no
C2 C7 C6 . . . 119.50(11) no
C2 C7 H71 . . . 121.8 no
C6 C7 H71 . . . 118.6 no
C5 C8 O9 . . . 120.85(10) no
C5 C8 N10 . . . 117.12(10) no
O9 C8 N10 . . . 122.03(11) no
C8 N10 H101 . . . 120.1 no
C8 N10 H102 . . . 119.9 no
H101 N10 H102 . . . 118.5 no
O1 C11 C12 . . . 108.58(10) no
O1 C11 H112 . . . 109.7 no
C12 C11 H112 . . . 109.4 no
O1 C11 H111 . . . 108.7 no
C12 C11 H111 . . . 110.3 no
H112 C11 H111 . . . 110.1 no
C11 C12 C13 . . . 114.45(10) no
C11 C12 H122 . . . 108.3 no
C13 C12 H122 . . . 110.2 no
C11 C12 H121 . . . 106.8 no
C13 C12 H121 . . . 109.7 no
H122 C12 H121 . . . 106.9 no
C12 C13 C14 . . . 112.69(10) no
C12 C13 H131 . . . 110.0 no
C14 C13 H131 . . . 110.0 no
C12 C13 H132 . . . 107.7 no
C14 C13 H132 . . . 108.8 no
H131 C13 H132 . . . 107.5 no
C13 C14 C15 . . . 113.43(10) no
C13 C14 H141 . . . 108.4 no
C15 C14 H141 . . . 109.0 no
C13 C14 H142 . . . 109.6 no
C15 C14 H142 . . . 110.5 no
H141 C14 H142 . . . 105.7 no
C14 C15 C16 . . . 112.97(11) no
C14 C15 H151 . . . 109.9 no
C16 C15 H151 . . . 109.9 no
C14 C15 H152 . . . 108.8 no
C16 C15 H152 . . . 109.2 no
H151 C15 H152 . . . 105.8 no
C15 C16 H162 . . . 110.4 no
C15 C16 H163 . . . 109.8 no
H162 C16 H163 . . . 107.9 no
C15 C16 H161 . . . 111.2 no
H162 C16 H161 . . . 109.2 no
H163 C16 H161 . . . 108.3 no

loop_
_geom_bond_atom_site_label_1
_geom_bond_atom_site_label_2
_geom_bond_site_symmetry_1
_geom_bond_site_symmetry_2
_geom_bond_distance
_geom_bond_publ_flag
O1 C2 . . 1.3605(14) no
O1 C11 . . 1.4384(15) no
C2 C3 . . 1.3954(17) no
C2 C7 . . 1.3915(17) no
C3 C4 . . 1.3792(17) no
C3 H31 . . 0.968 no
C4 C5 . . 1.3943(17) no
C4 H41 . . 0.978 no
C5 C6 . . 1.3912(16) no
C5 C8 . . 1.4926(16) no
C6 C7 . . 1.3904(17) no
C6 H61 . . 0.976 no
C7 H71 . . 0.986 no
C8 O9 . . 1.2423(14) no
C8 N10 . . 1.3338(15) no
N10 H101 . . 0.898 no
N10 H102 . . 0.898 no
C11 C12 . . 1.5096(17) no
C11 H112 . . 1.013 no
C11 H111 . . 1.011 no
C12 C13 . . 1.5233(17) no
C12 H122 . . 1.007 no
C12 H121 . . 0.992 no
C13 C14 . . 1.5258(17) no
C13 H131 . . 0.998 no
C13 H132 . . 1.007 no
C14 C15 . . 1.5216(17) no
C14 H141 . . 1.003 no
C14 H142 . . 0.996 no
C15 C16 . . 1.5203(18) no
C15 H151 . . 0.995 no
C15 H152 . . 0.997 no
C16 H162 . . 0.982 no
C16 H163 . . 0.989 no
C16 H161 . . 0.990 no

loop_
_geom_hbond_atom_site_label_D
_geom_hbond_atom_site_label_H
_geom_hbond_atom_site_label_A
_geom_hbond_site_symmetry_D
_geom_hbond_site_symmetry_H
_geom_hbond_site_symmetry_A
_geom_hbond_distance_DH
_geom_hbond_distance_HA
_geom_hbond_distance_DA
_geom_hbond_angle_DHA
_geom_hbond_publ_flag
N10 H101 O9 . . 1_565 0.90 2.14 3.0153(18) 164 yes
N10 H102 O9 . . 2_566 0.90 2.04 2.9401(18) 174 yes

loop_
_cod_related_entry_id
_cod_related_entry_database
_cod_related_entry_code
1 ChemSpider 451754
